data_4342374
loop_
_publ_author_name
'Benmansour, Samia'
'Delgado, Esther'
'G\'omez-Garc\'ia, Carlos J'
'Hern\'andez, Diego'
'Hern\'andez, Elisa'
'Martin, Avelino'
'Perles, Josefina'
'Zamora, F\'elix'

_publ_section_title
;
 Coordination Polymers Based on Diiron Tetrakis(dithiolato) Bridged by
 Alkali Metals, Electrical Bistability around Room Temperature, and Strong
 Antiferromagnetic Coupling.
;
_journal_issue 5
_journal_name_full 'Inorganic chemistry'
_journal_page_first 2243
_journal_paper_doi 10.1021/ic502789v
_journal_volume 54
_journal_year 2015
_chemical_formula_sum 'C32 H24 Cl8 Fe2 Na2 O4 S8'
_chemical_formula_weight 1170.28
_chemical_name_common DH-80-1_LT
_space_group_crystal_system monoclinic
_space_group_IT_number 15
_space_group_name_Hall '-C 2yc'
_space_group_name_H-M_alt 'C 1 2/c 1'
_symmetry_space_group_name_Hall '-C 2yc'
_symmetry_space_group_name_H-M 'C 1 2/c 1'
_atom_sites_solution_hydrogens geom
_atom_sites_solution_primary direct
_atom_sites_solution_secondary difmap
_audit_creation_method 'APEX2 v2010.9-1'
_cell_angle_alpha 90
_cell_angle_beta 103.735(2)
_cell_angle_gamma 90
_cell_formula_units_Z 4
_cell_length_a 27.0829(13)
_cell_length_b 9.1347(5)
_cell_length_c 22.8530(12)
_cell_measurement_reflns_used 3745
_cell_measurement_temperature 100.(2)
_cell_measurement_theta_max 28.1785
_cell_measurement_theta_min 2.4624
_cell_volume 5492.0(5)
_computing_cell_refinement 'SAINT V7.68A (Bruker AXS, 2009)'
_computing_data_collection 'Bruker Instrument Service v2010.9.0.0'
_computing_data_reduction 'SAINT V7.68A (Bruker AXS, 2009)'
_computing_structure_refinement 'SHELXL-97 (Sheldrick, 2008)'
_computing_structure_solution 'SHELXS-97 (Sheldrick, 2008)'
_diffrn_ambient_temperature 100.(2)
_diffrn_detector_area_resol_mean 8.3333
_diffrn_measured_fraction_theta_full 0.999
_diffrn_measured_fraction_theta_max 0.999
_diffrn_radiation_wavelength 0.71073
_diffrn_reflns_av_R_equivalents 0.0525
_diffrn_reflns_av_sigmaI/netI 0.0539
_diffrn_reflns_limit_h_max 32
_diffrn_reflns_limit_h_min -32
_diffrn_reflns_limit_k_max 11
_diffrn_reflns_limit_k_min -9
_diffrn_reflns_limit_l_max 27
_diffrn_reflns_limit_l_min -27
_diffrn_reflns_number 21990
_diffrn_reflns_theta_full 25.38
_diffrn_reflns_theta_max 25.38
_diffrn_reflns_theta_min 1.55
_exptl_absorpt_coefficient_mu 1.268
_exptl_absorpt_correction_type multi-scan
_exptl_absorpt_process_details sadabs
_exptl_crystal_colour 'dark purple'
_exptl_crystal_density_diffrn 1.415
_exptl_crystal_density_method 'not measured'
_exptl_crystal_description prismatic
_exptl_crystal_F_000 2344
_exptl_crystal_size_max 0.090
_exptl_crystal_size_mid 0.080
_exptl_crystal_size_min 0.050
_refine_diff_density_max 3.508
_refine_diff_density_min -1.248
_refine_ls_extinction_method none
_refine_ls_goodness_of_fit_ref 1.000
_refine_ls_hydrogen_treatment refxyz
_refine_ls_matrix_type full
_refine_ls_number_parameters 253
_refine_ls_number_reflns 5031
_refine_ls_number_restraints 0
_refine_ls_restrained_S_all 1.000
_refine_ls_R_factor_all 0.1100
_refine_ls_R_factor_gt 0.0768
_refine_ls_shift/su_max 0.000
_refine_ls_shift/su_mean 0.000
_refine_ls_structure_factor_coef Fsqd
_refine_ls_weighting_details 'calc w=1/[\s^2^(Fo^2^)+(0.1880P)^2^+112.2648P] where P=(Fo^2^+2Fc^2^)/3'
_refine_ls_weighting_scheme calc
_refine_ls_wR_factor_gt 0.2570
_refine_ls_wR_factor_ref 0.2886
_reflns_number_gt 3650
_reflns_number_total 5031
_reflns_threshold_expression >2sigma(I)
_cod_data_source_file ic502789v_si_002.cif
_cod_data_source_block 5
_cod_depositor_comments
;
Adding full bibliography for 4342370--4342375.cif.

2023-09-06
Z value and formula fixed to values more according to usual
chemical conventions.                 miguel
;
_cod_original_formula_sum 'C16 H12 Cl4 Fe Na O2 S4'
_cod_original_formula_weight 585.14
_cod_original_formula_units_Z 8
_cod_database_code 4342374

loop_
_space_group_symop_operation_xyz
'x, y, z'
'-x, y, -z+1/2'
'x+1/2, y+1/2, z'
'-x+1/2, y+1/2, -z+1/2'
'-x, -y, -z'
'x, -y, z-1/2'
'-x+1/2, -y+1/2, -z'
'x+1/2, -y+1/2, z-1/2'

loop_
_atom_site_type_symbol
_atom_site_label
_atom_site_fract_x
_atom_site_fract_y
_atom_site_fract_z
_atom_site_U_iso_or_equiv
_atom_site_adp_type
_atom_site_calc_flag
_atom_site_refinement_flags
_atom_site_occupancy
C C1 0.1269(3) 0.7031(9) 0.0713(4) 0.0189(18) Uani d . 1
C C2 0.0814(3) 0.6261(10) 0.0626(5) 0.027(2) Uani d . 1
C C3 0.0364(3) 0.6961(11) 0.0625(5) 0.037(3) Uani d . 1
H H3 0.0055 0.6423 0.0553 0.044 Uiso calc R 1
C C4 0.0363(3) 0.8433(11) 0.0730(5) 0.038(3) Uani d . 1
H H4 0.0055 0.8922 0.0735 0.046 Uiso calc R 1
C C5 0.0816(3) 0.9212(10) 0.0828(5) 0.028(2) Uani d . 1
C C6 0.1273(3) 0.8533(10) 0.0812(4) 0.0218(18) Uani d . 1
C C7 0.3522(3) 0.7231(9) 0.0719(4) 0.0144(16) Uani d . 1
C C8 0.3979(3) 0.6486(9) 0.0740(4) 0.0184(17) Uani d . 1
C C9 0.4441(3) 0.7205(10) 0.0878(4) 0.027(2) Uani d . 1
H H9 0.4748 0.6684 0.0896 0.032 Uiso calc R 1
C C10 0.4451(3) 0.8693(10) 0.0990(4) 0.028(2) Uani d . 1
H H10 0.4765 0.9205 0.1077 0.034 Uiso calc R 1
C C11 0.4007(3) 0.9431(9) 0.0975(4) 0.0231(19) Uani d . 1
C C12 0.3529(3) 0.8724(9) 0.0841(4) 0.0172(17) Uani d . 1
C C13 0.2611(6) 0.292(2) 0.1913(6) 0.077(5) Uani d . 1
H H13A 0.261 0.184 0.1933 0.092 Uiso calc R 1
H H13B 0.2271 0.3263 0.1692 0.092 Uiso calc R 1
C C14 0.2748(7) 0.356(3) 0.2521(7) 0.109(8) Uani d . 1
H H14A 0.2901 0.2809 0.2822 0.13 Uiso calc R 1
H H14B 0.2445 0.3974 0.2631 0.13 Uiso calc R 1
C C15 0.3126(10) 0.474(3) 0.2488(9) 0.169(15) Uani d . 1
H H15A 0.2965 0.5713 0.2485 0.203 Uiso calc R 1
H H15B 0.3416 0.4686 0.2845 0.203 Uiso calc R 1
C C16 0.3290(6) 0.4562(16) 0.1988(6) 0.062(4) Uani d . 1
H H16A 0.3654 0.4289 0.2094 0.074 Uiso calc R 1
H H16B 0.3254 0.5491 0.1759 0.074 Uiso calc R 1
Cl Cl1 0.08055(8) 0.4389(2) 0.05005(12) 0.0328(6) Uani d . 1
Cl Cl2 0.08117(8) 1.1096(2) 0.09734(13) 0.0338(6) Uani d . 1
Cl Cl3 0.39745(7) 0.4611(2) 0.06079(11) 0.0247(5) Uani d . 1
Cl Cl4 0.40359(8) 1.1311(2) 0.11104(11) 0.0277(5) Uani d . 1
Fe Fe1 0.23538(4) 0.80085(12) 0.05816(5) 0.0145(3) Uani d . 1
Na Na1 0.29618(12) 0.2860(4) 0.06630(15) 0.0244(8) Uani d . 1
O O1 0.2037(2) 0.2678(7) 0.0343(3) 0.0238(13) Uani d . 1
O O2 0.2998(3) 0.3431(8) 0.1624(3) 0.0402(18) Uani d . 1
S S1 0.18457(7) 0.6176(2) 0.06838(9) 0.0169(5) Uani d . 1
S S2 0.18458(7) 0.9510(2) 0.09158(10) 0.0196(5) Uani d . 1
S S3 0.29312(7) 0.6331(2) 0.05016(9) 0.0156(5) Uani d . 1
S S4 0.29688(7) 0.9652(2) 0.08600(10) 0.0182(5) Uani d . 1

loop_
_atom_site_aniso_label
_atom_site_aniso_U_11
_atom_site_aniso_U_22
_atom_site_aniso_U_33
_atom_site_aniso_U_12
_atom_site_aniso_U_13
_atom_site_aniso_U_23
C1 0.012(4) 0.013(4) 0.036(5) 0.002(3) 0.014(3) 0.002(4)
C2 0.020(4) 0.014(4) 0.049(6) 0.000(3) 0.012(4) 0.003(4)
C3 0.017(4) 0.030(6) 0.070(7) -0.004(4) 0.025(5) 0.003(5)
C4 0.018(4) 0.027(5) 0.076(8) 0.002(4) 0.025(5) 0.012(5)
C5 0.022(4) 0.011(4) 0.055(6) 0.003(3) 0.019(4) 0.005(4)
C6 0.017(4) 0.023(5) 0.030(5) 0.000(3) 0.014(3) -0.003(4)
C7 0.005(3) 0.014(4) 0.023(4) 0.001(3) 0.002(3) -0.001(3)
C8 0.011(4) 0.009(4) 0.035(5) 0.002(3) 0.005(3) 0.004(4)
C9 0.009(4) 0.023(5) 0.048(6) 0.000(3) 0.006(4) 0.004(4)
C10 0.009(4) 0.024(5) 0.049(6) -0.005(3) 0.003(4) 0.002(4)
C11 0.017(4) 0.013(4) 0.036(5) -0.002(3) 0.002(4) -0.003(4)
C12 0.010(4) 0.018(4) 0.023(4) 0.000(3) 0.003(3) 0.001(4)
C13 0.097(11) 0.099(13) 0.051(8) -0.044(10) 0.049(8) -0.016(8)
C14 0.114(14) 0.17(2) 0.054(9) -0.083(14) 0.051(9) -0.055(11)
C15 0.23(3) 0.22(3) 0.089(14) -0.17(2) 0.109(17) -0.115(17)
C16 0.085(10) 0.059(9) 0.046(7) -0.028(8) 0.024(7) -0.013(6)
Cl1 0.0222(11) 0.0142(11) 0.0661(16) -0.0046(8) 0.0184(11) 0.0010(11)
Cl2 0.0262(11) 0.0138(11) 0.0693(17) 0.0055(9) 0.0266(11) 0.0008(11)
Cl3 0.0144(9) 0.0131(10) 0.0469(13) 0.0042(7) 0.0082(9) 0.0026(9)
Cl4 0.0178(10) 0.0156(11) 0.0471(14) -0.0058(8) 0.0026(9) -0.0030(10)
Fe1 0.0084(5) 0.0105(6) 0.0260(7) 0.0003(4) 0.0067(4) -0.0005(5)
Na1 0.0227(17) 0.0201(18) 0.0317(19) -0.0005(14) 0.0092(14) -0.0020(15)
O1 0.017(3) 0.019(3) 0.037(3) 0.001(2) 0.010(3) 0.000(3)
O2 0.054(5) 0.033(4) 0.039(4) -0.013(3) 0.024(3) -0.008(3)
S1 0.0127(9) 0.0108(10) 0.0299(11) 0.0007(7) 0.0102(8) 0.0018(8)
S2 0.0162(10) 0.0123(10) 0.0339(12) -0.0002(8) 0.0129(8) -0.0025(9)
S3 0.0087(9) 0.0108(10) 0.0277(11) -0.0004(7) 0.0049(7) 0.0008(8)
S4 0.0118(9) 0.0119(10) 0.0309(11) -0.0005(7) 0.0052(8) -0.0026(8)

loop_
_atom_type_symbol
_atom_type_description
_atom_type_scat_dispersion_real
_atom_type_scat_dispersion_imag
_atom_type_scat_source
C C 0.0033 0.0016 'International Tables Vol C Tables 4.2.6.8 and 6.1.1.4'
H H 0.0000 0.0000 'International Tables Vol C Tables 4.2.6.8 and 6.1.1.4'
Na Na 0.0362 0.0249 'International Tables Vol C Tables 4.2.6.8 and 6.1.1.4'
S S 0.1246 0.1234 'International Tables Vol C Tables 4.2.6.8 and 6.1.1.4'
Cl Cl 0.1484 0.1585 'International Tables Vol C Tables 4.2.6.8 and 6.1.1.4'
Fe Fe 0.3463 0.8444 'International Tables Vol C Tables 4.2.6.8 and 6.1.1.4'
O O 0.0106 0.0060 'International Tables Vol C Tables 4.2.6.8 and 6.1.1.4'

loop_
_geom_angle_atom_site_label_1
_geom_angle_atom_site_label_2
_geom_angle_atom_site_label_3
_geom_angle_site_symmetry_1
_geom_angle_site_symmetry_3
_geom_angle
C2 C1 C6 . . 119.8(7)
C2 C1 S1 . . 122.2(6)
C6 C1 S1 . . 118.0(6)
C3 C2 C1 . . 121.2(8)
C3 C2 Cl1 . . 118.7(7)
C1 C2 Cl1 . . 120.0(7)
C4 C3 C2 . . 119.7(9)
C4 C3 H3 . . 120.2
C2 C3 H3 . . 120.2
C3 C4 C5 . . 119.7(8)
C3 C4 H4 . . 120.1
C5 C4 H4 . . 120.1
C4 C5 C6 . . 121.5(9)
C4 C5 Cl2 . . 119.3(7)
C6 C5 Cl2 . . 119.1(7)
C1 C6 C5 . . 118.0(8)
C1 C6 S2 . . 119.8(6)
C5 C6 S2 . . 122.2(7)
C12 C7 C8 . . 119.9(7)
C12 C7 S3 . . 118.8(5)
C8 C7 S3 . . 121.2(6)
C9 C8 C7 . . 121.4(8)
C9 C8 Cl3 . . 118.5(6)
C7 C8 Cl3 . . 120.2(6)
C10 C9 C8 . . 119.1(8)
C10 C9 H9 . . 120.4
C8 C9 H9 . . 120.4
C11 C10 C9 . . 120.0(8)
C11 C10 H10 . . 120.0
C9 C10 H10 . . 120.0
C10 C11 C12 . . 122.2(8)
C10 C11 Cl4 . . 118.5(6)
C12 C11 Cl4 . . 119.2(6)
C7 C12 C11 . . 117.4(7)
C7 C12 S4 . . 120.6(6)
C11 C12 S4 . . 121.9(6)
O2 C13 C14 . . 104.9(11)
O2 C13 H13A . . 110.8
C14 C13 H13A . . 110.8
O2 C13 H13B . . 110.8
C14 C13 H13B . . 110.8
H13A C13 H13B . . 108.8
C13 C14 C15 . . 105.0(12)
C13 C14 H14A . . 110.7
C15 C14 H14A . . 110.7
C13 C14 H14B . . 110.7
C15 C14 H14B . . 110.7
H14A C14 H14B . . 108.8
C16 C15 C14 . . 108.9(13)
C16 C15 H15A . . 109.9
C14 C15 H15A . . 109.9
C16 C15 H15B . . 109.9
C14 C15 H15B . . 109.9
H15A C15 H15B . . 108.3
C15 C16 O2 . . 109.7(12)
C15 C16 H16A . . 109.7
O2 C16 H16A . . 109.7
C15 C16 H16B . . 109.7
O2 C16 H16B . . 109.7
H16A C16 H16B . . 108.2
C8 Cl3 Na1 . . 117.1(3)
C11 Cl4 Na1 . 1_565 112.5(3)
S2 Fe1 S1 . . 88.81(8)
S2 Fe1 S4 . . 88.13(8)
S1 Fe1 S4 . . 157.46(10)
S2 Fe1 S3 . . 164.74(10)
S1 Fe1 S3 . . 87.39(8)
S4 Fe1 S3 . . 89.73(8)
S2 Fe1 S3 . 7_565 97.02(8)
S1 Fe1 S3 . 7_565 103.58(8)
S4 Fe1 S3 . 7_565 98.95(8)
S3 Fe1 S3 . 7_565 98.24(7)
O2 Na1 O1 . 7 177.1(3)
O2 Na1 O1 . . 96.5(3)
O1 Na1 O1 7 . 86.1(2)
O2 Na1 S4 . 1_545 94.8(2)
O1 Na1 S4 7 1_545 86.59(18)
O1 Na1 S4 . 1_545 87.00(18)
O2 Na1 Cl4 . 1_545 87.9(2)
O1 Na1 Cl4 7 1_545 90.46(18)
O1 Na1 Cl4 . 1_545 149.5(2)
S4 Na1 Cl4 1_545 1_545 62.54(8)
O2 Na1 S3 . . 82.9(2)
O1 Na1 S3 7 . 95.77(19)
O1 Na1 S3 . . 92.07(18)
S4 Na1 S3 1_545 . 177.40(14)
Cl4 Na1 S3 1_545 . 118.43(11)
O2 Na1 Cl3 . . 94.8(2)
O1 Na1 Cl3 7 . 82.30(18)
O1 Na1 Cl3 . . 148.1(2)
S4 Na1 Cl3 1_545 . 121.67(12)
Cl4 Na1 Cl3 1_545 . 60.52(8)
S3 Na1 Cl3 . . 59.88(8)
O2 Na1 Na1 . 7 138.5(3)
O1 Na1 Na1 7 7 44.06(15)
O1 Na1 Na1 . 7 42.05(16)
S4 Na1 Na1 1_545 7 85.61(13)
Cl4 Na1 Na1 1_545 7 127.30(16)
S3 Na1 Na1 . 7 95.32(14)
Cl3 Na1 Na1 . 7 120.11(16)
Na1 O1 Na1 7 . 93.9(2)
C16 O2 C13 . . 108.9(9)
C16 O2 Na1 . . 128.7(7)
C13 O2 Na1 . . 120.5(7)
C1 S1 Fe1 . . 104.4(3)
C6 S2 Fe1 . . 103.9(3)
C7 S3 Fe1 . . 105.3(3)
C7 S3 Fe1 . 7_565 102.3(3)
Fe1 S3 Fe1 . 7_565 81.76(7)
C7 S3 Na1 . . 115.7(3)
Fe1 S3 Na1 . . 132.34(10)
Fe1 S3 Na1 7_565 . 110.47(10)
C12 S4 Fe1 . . 105.2(3)
C12 S4 Na1 . 1_565 116.7(3)
Fe1 S4 Na1 . 1_565 130.36(11)

loop_
_geom_bond_atom_site_label_1
_geom_bond_atom_site_label_2
_geom_bond_site_symmetry_2
_geom_bond_distance
C1 C2 . 1.390(12)
C1 C6 . 1.390(12)
C1 S1 . 1.762(8)
C2 C3 . 1.377(13)
C2 Cl1 . 1.733(9)
C3 C4 . 1.366(15)
C3 H3 . 0.95
C4 C5 . 1.388(13)
C4 H4 . 0.95
C5 C6 . 1.395(12)
C5 Cl2 . 1.753(9)
C6 S2 . 1.756(8)
C7 C12 . 1.392(12)
C7 C8 . 1.403(10)
C7 S3 . 1.762(7)
C8 C9 . 1.382(11)
C8 Cl3 . 1.738(8)
C9 C10 . 1.382(13)
C9 H9 . 0.95
C10 C11 . 1.371(12)
C10 H10 . 0.95
C11 C12 . 1.414(11)
C11 Cl4 . 1.744(9)
C12 S4 . 1.747(8)
C13 O2 . 1.441(14)
C13 C14 . 1.469(19)
C13 H13A . 0.99
C13 H13B . 0.99
C14 C15 . 1.50(2)
C14 H14A . 0.99
C14 H14B . 0.99
C15 C16 . 1.33(2)
C15 H15A . 0.99
C15 H15B . 0.99
C16 O2 . 1.439(14)
C16 H16A . 0.99
C16 H16B . 0.99
Cl3 Na1 . 3.203(4)
Cl4 Na1 1_565 3.177(4)
Fe1 S2 . 2.204(2)
Fe1 S1 . 2.214(2)
Fe1 S4 . 2.220(2)
Fe1 S3 . 2.228(2)
Fe1 S3 7_565 2.486(2)
Na1 O2 . 2.237(8)
Na1 O1 7 2.352(7)
Na1 O1 . 2.442(6)
Na1 S4 1_545 2.964(4)
Na1 Cl4 1_545 3.177(4)
Na1 S3 . 3.191(4)
Na1 Na1 7 3.503(7)
O1 Na1 7 2.352(7)
S3 Fe1 7_565 2.486(2)
S4 Na1 1_565 2.964(4)
